data_7152977
loop_
_publ_author_name
'Kubelka, Tom\'a\<s'
'Slav\<et\'insk\'a, Lenka'
'Eigner, V\'aclav'
'Hocek, Michal'

_publ_section_title
;
 Synthesis of 2,6-disubstituted pyridin-3-yl C-2'-deoxyribonucleosides
 through chemoselective transformations of bromo-chloropyridine
 C-nucleosides.
;
_journal_issue 28
_journal_name_full 'Organic &amp; biomolecular chemistry'
_journal_page_first 4702
_journal_page_last 4718
_journal_paper_doi 10.1039/c3ob40774h
_journal_volume 11
_journal_year 2013
_chemical_absolute_configuration ad
_chemical_formula_moiety 'C10 H11 Br1 Cl1 N1 O3'
_chemical_formula_sum 'C10 H11 Br Cl N O3'
_chemical_formula_weight 308.56
_space_group_IT_number 4
_symmetry_cell_setting monoclinic
_symmetry_space_group_name_Hall 'P 2yb'
_symmetry_space_group_name_H-M 'P 1 21 1'
_atom_sites_solution_hydrogens difmap
_atom_sites_solution_primary direct
_cell_angle_alpha 90
_cell_angle_beta 90.968(9)
_cell_angle_gamma 90
_cell_formula_units_Z 2
_cell_length_a 8.9755(9)
_cell_length_b 6.9472(5)
_cell_length_c 9.1777(9)
_cell_measurement_reflns_used 3239
_cell_measurement_temperature 170
_cell_measurement_theta_max 77.1283
_cell_measurement_theta_min 4.8152
_cell_volume 572.19(9)
_computing_cell_refinement 'CrysAlis, (Oxford Diffraction, 2002)'
_computing_data_collection 'Xcalibur, (Oxford Diffraction, 2002)'
_computing_data_reduction 'CrysAlis, (Oxford Diffraction, 2002)'
_computing_molecular_graphics 'CAMERON (Watkin et al., 1996)'
_computing_publication_material 'CRYSTALS (Betteridge et al., 2003)'
_computing_structure_refinement 'CRYSTALS (Betteridge et al., 2003)'
_computing_structure_solution 'SIR92 (Altomare et al., 1994)'
_diffrn_ambient_temperature 170
_diffrn_measured_fraction_theta_full 0.996
_diffrn_measured_fraction_theta_max 0.980
_diffrn_measurement_device Area
_diffrn_measurement_device_type 'Oxford Diffraction XCALIBUR'
_diffrn_measurement_method '\f & \w scans'
_diffrn_radiation_monochromator graphite
_diffrn_radiation_type 'Cu K\a'
_diffrn_radiation_wavelength 1.54184
_diffrn_reflns_av_R_equivalents 0.030
_diffrn_reflns_limit_h_max 11
_diffrn_reflns_limit_h_min -11
_diffrn_reflns_limit_k_max 8
_diffrn_reflns_limit_k_min -8
_diffrn_reflns_limit_l_max 11
_diffrn_reflns_limit_l_min -11
_diffrn_reflns_number 4296
_diffrn_reflns_theta_full 71.924
_diffrn_reflns_theta_max 77.338
_diffrn_reflns_theta_min 4.819
_diffrn_standards_number 0
_exptl_absorpt_coefficient_mu 7.002
_exptl_absorpt_correction_T_max 0.23
_exptl_absorpt_correction_T_min 0.02
_exptl_absorpt_correction_type multi-scan
_exptl_absorpt_process_details 'CrysAlis, (Oxford Diffraction, 2002)'
_exptl_crystal_colour 'light brown'
_exptl_crystal_density_diffrn 1.791
_exptl_crystal_density_method 'not measured'
_exptl_crystal_description block
_exptl_crystal_F_000 308
_exptl_crystal_size_max 0.580
_exptl_crystal_size_mid 0.560
_exptl_crystal_size_min 0.210
_refine_diff_density_max 0.53
_refine_diff_density_min -0.50
_refine_ls_abs_structure_details 'Flack (1983), 1039 Friedel-pairs'
_refine_ls_abs_structure_Flack -0.02(2)
_refine_ls_extinction_coef 21.0(18)
_refine_ls_extinction_method 'Larson (1970), Equation 22'
_refine_ls_goodness_of_fit_ref 1.0181
_refine_ls_hydrogen_treatment constr
_refine_ls_matrix_type full
_refine_ls_number_parameters 147
_refine_ls_number_reflns 2220
_refine_ls_number_restraints 1
_refine_ls_R_factor_all 0.0375
_refine_ls_R_factor_gt 0.0358
_refine_ls_shift/su_max 0.0005443
_refine_ls_shift/su_mean 0.0000442
_refine_ls_structure_factor_coef F
_refine_ls_weighting_details
;
Method, part 1, Chebychev polynomial, (Watkin, 1994, Prince, 1982)
[weight] = 1.0/[A~0~*T~0~(x)+A~1~*T~1~(x) ... +A~n-1~]*T~n-1~(x)]
where A~i~ are the Chebychev coefficients listed below and x= Fcalc/Fmax
Method = Robust Weighting (Prince, 1982)
W = [weight] * [1-(deltaF/6*sigmaF)^2^]^2^
A~i~ are:
11.5 -3.95 8.34
;
_refine_ls_weighting_scheme calc
_refine_ls_wR_factor_all 0.0436
_refine_ls_wR_factor_gt 0.0423
_refine_ls_wR_factor_ref 0.0423
_reflns_limit_h_max 11
_reflns_limit_h_min -11
_reflns_limit_k_max 8
_reflns_limit_k_min -8
_reflns_limit_l_max 11
_reflns_limit_l_min 0
_reflns_number_gt 2220
_reflns_number_total 2333
_reflns_threshold_expression I>2.0\s(I)
_oxford_diffrn_Wilson_B_factor 3.44
_oxford_diffrn_Wilson_scale 0.01
_oxford_refine_ls_r_factor_ref 0.0358
_oxford_refine_ls_scale 9.06(2)
_oxford_reflns_number_all 2333
_oxford_reflns_threshold_expression_ref I>2.0\s(I)
_cod_data_source_file c3ob40774h.txt
_cod_data_source_block 2
_cod_original_sg_symbol_H-M 'P 1 21 1 '
_cod_original_formula_sum 'C10 H11 Br1 Cl1 N1 O3'
_cod_database_code 7152977

loop_
_symmetry_equiv_pos_as_xyz
x,y,z
-x,y+1/2,-z

loop_
_atom_site_label
_atom_site_type_symbol
_atom_site_fract_x
_atom_site_fract_y
_atom_site_fract_z
_atom_site_U_iso_or_equiv
_atom_site_occupancy
_atom_site_adp_type
_atom_site_refinement_flags_posn
C1' C 0.6647(4) 0.5417(4) 0.5825(3) 0.0329 1.0000 Uani .
C2' C 0.7595(4) 0.5594(5) 0.7203(3) 0.0383 1.0000 Uani .
C3' C 0.6456(4) 0.6222(4) 0.8317(3) 0.0364 1.0000 Uani .
C4' C 0.5491(4) 0.7610(5) 0.7429(4) 0.0356 1.0000 Uani .
C5' C 0.6062(4) 0.9662(5) 0.7414(4) 0.0398 1.0000 Uani .
O6' O 0.5519(2) 0.6875(4) 0.5954(2) 0.0408 1.0000 Uani .
O8' O 0.5685(4) 1.0572(4) 0.8736(3) 0.0594 1.0000 Uani .
O7' O 0.5630(4) 0.4571(4) 0.8749(3) 0.0551 1.0000 Uani .
C3 C 0.7495(3) 0.5738(4) 0.4439(4) 0.0318 1.0000 Uani .
C2 C 0.8442(4) 0.4366(5) 0.3864(3) 0.0338 1.0000 Uani .
N1 N 0.9294(3) 0.4568(4) 0.2721(3) 0.0362 1.0000 Uani .
C6 C 0.9186(4) 0.6255(5) 0.2037(3) 0.0376 1.0000 Uani .
C5 C 0.8248(5) 0.7725(5) 0.2428(4) 0.0441 1.0000 Uani .
C4 C 0.7400(4) 0.7429(6) 0.3656(4) 0.0410 1.0000 Uani .
Cl8 Cl 0.86029(11) 0.21252(14) 0.47246(11) 0.0496 1.0000 Uani .
Br7 Br 1.04641(5) 0.65960(12) 0.04304(4) 0.0537 1.0000 Uani .
H41 H 0.6774 0.8398 0.3956 0.0490 1.0000 Uiso R
H51 H 0.8195 0.8853 0.1910 0.0534 1.0000 Uiso R
H1'1 H 0.6183 0.4132 0.5819 0.0400 1.0000 Uiso R
H4'1 H 0.4469 0.7624 0.7800 0.0429 1.0000 Uiso R
H3'1 H 0.6919 0.6856 0.9170 0.0436 1.0000 Uiso R
H2'1 H 0.8356 0.6569 0.7093 0.0460 1.0000 Uiso R
H2'2 H 0.8065 0.4366 0.7436 0.0461 1.0000 Uiso R
H5'2 H 0.7140 0.9680 0.7296 0.0483 1.0000 Uiso R
H5'1 H 0.5598 1.0364 0.6616 0.0481 1.0000 Uiso R
H8'1 H 0.5706 1.1739 0.8889 0.0889 1.0000 Uiso R
H7'1 H 0.5230 0.4716 0.9543 0.0830 1.0000 Uiso R

loop_
_atom_site_aniso_label
_atom_site_aniso_U_11
_atom_site_aniso_U_22
_atom_site_aniso_U_33
_atom_site_aniso_U_23
_atom_site_aniso_U_13
_atom_site_aniso_U_12
C1' 0.0399(15) 0.0276(15) 0.0314(14) -0.0024(12) 0.0072(12) 0.0031(11)
C2' 0.0469(17) 0.0377(17) 0.0305(15) 0.0058(13) 0.0044(13) 0.0094(14)
C3' 0.0566(17) 0.0214(16) 0.0316(14) 0.0013(11) 0.0109(13) -0.0006(12)
C4' 0.0399(16) 0.0323(17) 0.0350(15) -0.0029(13) 0.0127(13) -0.0001(13)
C5' 0.0559(19) 0.0265(15) 0.0376(17) 0.0034(13) 0.0156(15) 0.0024(14)
O6' 0.0406(10) 0.0481(15) 0.0339(10) -0.0078(11) 0.0023(8) 0.0137(11)
O8' 0.101(2) 0.0267(12) 0.0523(17) -0.0056(12) 0.0414(16) -0.0074(13)
O7' 0.092(2) 0.0259(12) 0.0491(15) 0.0041(11) 0.0347(15) -0.0025(13)
C3 0.0382(14) 0.0268(14) 0.0305(15) -0.0009(12) 0.0011(12) 0.0016(12)
C2 0.0408(16) 0.0287(15) 0.0320(15) -0.0019(12) 0.0022(12) 0.0004(12)
N1 0.0453(15) 0.0333(14) 0.0303(13) -0.0048(11) 0.0071(11) 0.0013(11)
C6 0.0489(16) 0.0372(17) 0.0270(13) -0.0064(13) 0.0076(12) -0.0030(14)
C5 0.063(2) 0.0324(17) 0.0368(17) 0.0090(14) 0.0089(16) 0.0072(15)
C4 0.0468(18) 0.0329(16) 0.0437(18) -0.0016(14) 0.0103(15) 0.0034(13)
Cl8 0.0640(5) 0.0304(4) 0.0550(5) 0.0079(3) 0.0186(4) 0.0095(3)
Br7 0.0760(3) 0.0457(2) 0.0401(2) -0.00444(17) 0.02460(16) -0.0076(2)

loop_
_atom_type_symbol
_atom_type_scat_dispersion_real
_atom_type_scat_dispersion_imag
_atom_type_scat_Cromer_Mann_a1
_atom_type_scat_Cromer_Mann_b1
_atom_type_scat_Cromer_Mann_a2
_atom_type_scat_Cromer_Mann_b2
_atom_type_scat_Cromer_Mann_a3
_atom_type_scat_Cromer_Mann_b3
_atom_type_scat_Cromer_Mann_a4
_atom_type_scat_Cromer_Mann_b4
_atom_type_scat_Cromer_Mann_c
_atom_type_scat_source
C 0.0181 0.0091 2.3100 20.8439 1.0200 10.2075 1.5886 0.5687 0.8650 51.6512 0.2156 'International Tables Vol C 4.2.6.8 and 6.1.1.4'
H 0.0000 0.0000 0.4930 10.5109 0.3229 26.1257 0.1402 3.1424 0.0408 57.7998 0.0030 'International Tables Vol C 4.2.6.8 and 6.1.1.4'
N 0.0311 0.0180 12.2126 0.0057 3.1322 9.8933 2.0125 28.9975 1.1663 0.5826 -11.5290 'International Tables Vol C 4.2.6.8 and 6.1.1.4'
O 0.0492 0.0322 3.0485 13.2771 2.2868 5.7011 1.5463 0.3239 0.8670 32.9089 0.2508 'International Tables Vol C 4.2.6.8 and 6.1.1.4'
Cl 0.3639 0.7018 11.4604 0.0104 7.1964 1.1662 6.2556 18.5194 1.6455 47.7784 -9.5574 'International Tables Vol C 4.2.6.8 and 6.1.1.4'
Br -0.6763 1.2805 17.1789 2.1723 5.2358 16.5796 5.6377 0.2609 3.9851 41.4328 2.9557 'International Tables Vol C 4.2.6.8 and 6.1.1.4'

loop_
_geom_angle_atom_site_label_1
_geom_angle_atom_site_label_2
_geom_angle_atom_site_label_3
_geom_angle
_geom_angle_publ_flag
C2' C1' O6' 105.0(2) yes
C2' C1' C3 114.0(3) yes
O6' C1' C3 109.3(3) yes
C2' C1' H1'1 108.0 no
O6' C1' H1'1 109.9 no
C3 C1' H1'1 110.4 no
C1' C2' C3' 102.1(3) yes
C1' C2' H2'1 110.9 no
C3' C2' H2'1 110.6 no
C1' C2' H2'2 110.3 no
C3' C2' H2'2 113.4 no
H2'1 C2' H2'2 109.3 no
C2' C3' C4' 101.8(2) yes
C2' C3' O7' 108.3(3) yes
C4' C3' O7' 111.4(3) yes
C2' C3' H3'1 112.5 no
C4' C3' H3'1 111.8 no
O7' C3' H3'1 110.7 no
C3' C4' C5' 114.3(3) yes
C3' C4' O6' 105.0(2) yes
C5' C4' O6' 108.2(3) yes
C3' C4' H4'1 110.2 no
C5' C4' H4'1 108.2 no
O6' C4' H4'1 111.0 no
C4' C5' O8' 109.1(3) yes
C4' C5' H5'2 110.5 no
O8' C5' H5'2 110.0 no
C4' C5' H5'1 109.8 no
O8' C5' H5'1 108.5 no
H5'2 C5' H5'1 109.0 no
C4' O6' C1' 110.4(2) yes
C5' O8' H8'1 125.6 no
C3' O7' H7'1 112.6 no
C1' C3 C2 122.7(3) yes
C1' C3 C4 122.5(3) yes
C2 C3 C4 114.8(3) yes
C3 C2 N1 126.7(3) yes
C3 C2 Cl8 119.1(2) yes
N1 C2 Cl8 114.2(2) yes
C2 N1 C6 115.5(3) yes
N1 C6 C5 124.7(3) yes
N1 C6 Br7 115.9(2) yes
C5 C6 Br7 119.4(3) yes
C6 C5 C4 116.7(3) yes
C6 C5 H51 121.7 no
C4 C5 H51 121.6 no
C5 C4 C3 121.3(4) yes
C5 C4 H41 118.7 no
C3 C4 H41 119.9 no

loop_
_geom_bond_atom_site_label_1
_geom_bond_atom_site_label_2
_geom_bond_distance
_geom_bond_publ_flag
C1' C2' 1.517(4) yes
C1' O6' 1.438(4) yes
C1' C3 1.510(4) yes
C1' H1'1 0.985 no
C2' C3' 1.522(4) yes
C2' H2'1 0.969 no
C2' H2'2 0.974 no
C3' C4' 1.523(4) yes
C3' O7' 1.425(4) yes
C3' H3'1 0.985 no
C4' C5' 1.515(5) yes
C4' O6' 1.448(4) yes
C4' H4'1 0.984 no
C5' O8' 1.414(4) yes
C5' H5'2 0.975 no
C5' H5'1 0.968 no
O8' H8'1 0.823 no
O7' H7'1 0.825 no
C3 C2 1.387(4) yes
C3 C4 1.379(5) yes
C2 N1 1.316(4) yes
C2 Cl8 1.751(3) yes
N1 C6 1.332(5) yes
C6 C5 1.375(5) yes
C6 Br7 1.898(3) yes
C5 C4 1.386(5) yes
C5 H51 0.917 no
C4 H41 0.922 no

loop_
_geom_hbond_atom_site_label_D
_geom_hbond_atom_site_label_H
_geom_hbond_atom_site_label_A
_geom_hbond_site_symmetry_A
_geom_hbond_angle_DHA
_geom_hbond_distance_DH
_geom_hbond_distance_HA
_geom_hbond_distance_DA
_geom_hbond_publ_flag
O8' H8'1 O7' 1_565 166.10(14) 0.823 1.973 2.779(5) yes
O7' H7'1 O8' 2_647 168.57(11) 0.825 1.889 2.702(5) yes
